data_7113193
loop_
_publ_author_name
'Singh, Sanjay'
'Chai, Jianfang'
'Pal, Aritra'
'Jancik, Vojtech'
'Roesky, Herbert W.'
'Herbst-Irmer, Regine'

_publ_section_title
;
 Base free lithium-organoaluminate and the gallium congener:
 potential precursors to heterometallic assemblies
;
_journal_coden_ASTM CHCOFS
_journal_issue 46
_journal_name_full
;
 Chemical Communications (Cambridge, United Kingdom)
;
_journal_page_first 4934
_journal_page_last 4936
_journal_paper_doi 10.1039/b712240c
_journal_year 2007
_chemical_formula_sum 'C96 H146 Ga3 Li3 N6 O3'
_chemical_formula_weight 1662.17
_space_group_IT_number 173
_symmetry_cell_setting hexagonal
_symmetry_space_group_name_Hall 'P 6c'
_symmetry_space_group_name_H-M 'P 63'
_atom_sites_solution_hydrogens geom
_atom_sites_solution_primary direct
_atom_sites_solution_secondary difmap
_audit_creation_method SHELXL-97
_cell_angle_alpha 90.00
_cell_angle_beta 90.00
_cell_angle_gamma 120.00
_cell_formula_units_Z 2
_cell_length_a 15.902(2)
_cell_length_b 15.902(2)
_cell_length_c 21.419(3)
_cell_measurement_reflns_used 7032
_cell_measurement_temperature 100(2)
_cell_measurement_theta_max 58.892
_cell_measurement_theta_min 3.216
_cell_volume 4690.7(11)
_computing_cell_refinement 'Bruker AXS SAINT (v 7.01A, Bruker 2003)'
_computing_data_collection 'Proteum (v 1.40, Bruker 2002)'
_computing_data_reduction 'Bruker AXS SAINT (v 7.01A, Bruker 2003)'
_computing_molecular_graphics 'Bruker AXS SHELXTL (v 6.12)'
_computing_publication_material 'SHELXL-97 (Sheldrick, 1997)'
_computing_structure_refinement 'SHELXL-97 (Sheldrick, 1997)'
_computing_structure_solution 'SHELXS-97 (Sheldrick, 1990)'
_diffrn_ambient_temperature 100(2)
_diffrn_detector_area_resol_mean 5.602
_diffrn_measured_fraction_theta_full 0.996
_diffrn_measured_fraction_theta_max 0.997
_diffrn_measurement_device_type 'Bruker three circle diffractometer'
_diffrn_measurement_method 'phi and omega scan'
_diffrn_radiation_monochromator 'mirror system'
_diffrn_radiation_source 'rotating anode'
_diffrn_radiation_type CuK\a
_diffrn_radiation_wavelength 1.54178
_diffrn_reflns_av_R_equivalents 0.0330
_diffrn_reflns_av_sigmaI/netI 0.0203
_diffrn_reflns_limit_h_max 17
_diffrn_reflns_limit_h_min -17
_diffrn_reflns_limit_k_max 17
_diffrn_reflns_limit_k_min -17
_diffrn_reflns_limit_l_max 23
_diffrn_reflns_limit_l_min -23
_diffrn_reflns_number 33693
_diffrn_reflns_theta_full 59.07
_diffrn_reflns_theta_max 59.07
_diffrn_reflns_theta_min 3.21
_diffrn_standards_decay_% 0
_diffrn_standards_interval_count 0
_diffrn_standards_interval_time 0
_diffrn_standards_number 0
_exptl_absorpt_coefficient_mu 1.376
_exptl_absorpt_correction_T_max 0.8202
_exptl_absorpt_correction_T_min 0.7705
_exptl_absorpt_correction_type multi-scan
_exptl_absorpt_process_details 'Sadabs, Sheldrick 2007'
_exptl_crystal_colour colorless
_exptl_crystal_density_diffrn 1.177
_exptl_crystal_density_method 'not measured'
_exptl_crystal_description blocks
_exptl_crystal_F_000 1780
_exptl_crystal_size_max 0.2
_exptl_crystal_size_mid 0.15
_exptl_crystal_size_min 0.15
_refine_diff_density_max 0.263
_refine_diff_density_min -0.197
_refine_diff_density_rms 0.035
_refine_ls_abs_structure_details 'Flack H D (1983), Acta Cryst. A39, 876-881'
_refine_ls_abs_structure_Flack -0.016(16)
_refine_ls_extinction_coef 0.00024(5)
_refine_ls_extinction_expression Fc^*^=kFc[1+0.001xFc^2^\l^3^/sin(2\q)]^-1/4^
_refine_ls_extinction_method SHELXL
_refine_ls_goodness_of_fit_ref 1.050
_refine_ls_hydrogen_treatment mixed
_refine_ls_matrix_type full
_refine_ls_number_parameters 386
_refine_ls_number_reflns 4490
_refine_ls_number_restraints 57
_refine_ls_restrained_S_all 1.082
_refine_ls_R_factor_all 0.0224
_refine_ls_R_factor_gt 0.0218
_refine_ls_shift/su_max 0.001
_refine_ls_shift/su_mean 0.000
_refine_ls_structure_factor_coef Fsqd
_refine_ls_weighting_details 'calc w=1/[\s^2^(Fo^2^)+(0.0428P)^2^+0.5250P] where P=(Fo^2^+2Fc^2^)/3'
_refine_ls_weighting_scheme calc
_refine_ls_wR_factor_gt 0.0601
_refine_ls_wR_factor_ref 0.0606
_reflns_number_gt 4404
_reflns_number_total 4490
_reflns_threshold_expression >2sigma(I)
_cod_duplicate_entry 7102311
_cod_data_source_file b712240c.txt
_cod_data_source_block test
_cod_original_sg_symbol_H-M P6(3)
_cod_database_code 7113193

loop_
_symmetry_equiv_pos_as_xyz
'x, y, z'
'-y, x-y, z'
'-x+y, -x, z'
'-x, -y, z+1/2'
'y, -x+y, z+1/2'
'x-y, x, z+1/2'

loop_
_atom_site_label
_atom_site_type_symbol
_atom_site_fract_x
_atom_site_fract_y
_atom_site_fract_z
_atom_site_U_iso_or_equiv
_atom_site_adp_type
_atom_site_occupancy
_atom_site_symmetry_multiplicity
_atom_site_calc_flag
_atom_site_refinement_flags
_atom_site_disorder_assembly
_atom_site_disorder_group
Ga1 Ga 0.080629(13) 0.622938(13) 0.805814(16) 0.02271(9) Uani 1 1 d . . .
O1 O 0.20349(8) 0.65008(8) 0.79908(7) 0.0276(3) Uani 1 1 d . . .
Li1 Li 0.3187(2) 0.7578(2) 0.7985(2) 0.0361(8) Uani 1 1 d . . .
N1 N 0.07699(11) 0.73528(11) 0.84686(7) 0.0239(3) Uani 1 1 d . . .
N2 N 0.03740(10) 0.64828(11) 0.72388(8) 0.0247(3) Uani 1 1 d . . .
C1 C 0.10954(17) 0.90375(15) 0.84447(11) 0.0355(5) Uani 1 1 d . . .
H1A H 0.0805 0.8870 0.8862 0.053 Uiso 0.50 1 calc PR . .
H1B H 0.0767 0.9304 0.8196 0.053 Uiso 0.50 1 calc PR . .
H1C H 0.1786 0.9522 0.8481 0.053 Uiso 0.50 1 calc PR . .
H1D H 0.1434 0.9595 0.8163 0.053 Uiso 0.50 1 calc PR . .
H1E H 0.1472 0.9160 0.8830 0.053 Uiso 0.50 1 calc PR . .
H1F H 0.0452 0.8942 0.8545 0.053 Uiso 0.50 1 calc PR . .
C2 C 0.09849(12) 0.81339(12) 0.81288(11) 0.0274(4) Uani 1 1 d . . .
C3 C 0.10816(14) 0.81785(13) 0.74792(10) 0.0286(4) Uani 1 1 d D . .
H3 H 0.1267(16) 0.8800(13) 0.7287(11) 0.035(6) Uiso 1 1 d D . .
C4 C 0.07208(14) 0.74014(15) 0.70604(10) 0.0281(5) Uani 1 1 d . . .
C5 C 0.07194(16) 0.76332(15) 0.63749(10) 0.0354(5) Uani 1 1 d . . .
H5A H 0.1082 0.7391 0.6138 0.053 Uiso 1 1 calc R . .
H5B H 0.1026 0.8338 0.6320 0.053 Uiso 1 1 calc R . .
H5C H 0.0049 0.7321 0.6222 0.053 Uiso 1 1 calc R . .
C6 C -0.01802(14) 0.49586(14) 0.83949(11) 0.0325(5) Uani 1 1 d . . .
H6A H 0.0023 0.4479 0.8318 0.049 Uiso 1 1 calc R . .
H6B H -0.0804 0.4750 0.8189 0.049 Uiso 1 1 calc R . .
H6C H -0.0249 0.5016 0.8845 0.049 Uiso 1 1 calc R . .
C11 C 0.06224(15) 0.73707(15) 0.91325(9) 0.0253(4) Uani 1 1 d . . .
C12 C 0.14145(15) 0.78718(14) 0.95392(10) 0.0284(4) Uani 1 1 d . . .
C13 C 0.12322(15) 0.78790(15) 1.01728(10) 0.0333(5) Uani 1 1 d . . .
H13 H 0.1762 0.8205 1.0453 0.040 Uiso 1 1 calc R . .
C14 C 0.02924(16) 0.74201(16) 1.04051(10) 0.0354(5) Uani 1 1 d . . .
H14 H 0.0181 0.7449 1.0838 0.042 Uiso 1 1 calc R . .
C15 C -0.04778(15) 0.69229(15) 1.00051(10) 0.0324(5) Uani 1 1 d . . .
H15 H -0.1119 0.6606 1.0168 0.039 Uiso 1 1 calc R . .
C16 C -0.03405(14) 0.68715(13) 0.93666(10) 0.0273(4) Uani 1 1 d . . .
C120 C 0.24627(15) 0.84066(14) 0.93152(10) 0.0308(5) Uani 1 1 d . . .
H120 H 0.2462 0.8532 0.8858 0.037 Uiso 1 1 calc R . .
C121 C 0.30688(16) 0.93966(15) 0.96484(11) 0.0379(5) Uani 1 1 d . . .
H12A H 0.3192 0.9287 1.0081 0.057 Uiso 1 1 calc R . .
H12B H 0.2709 0.9749 0.9645 0.057 Uiso 1 1 calc R . .
H12C H 0.3688 0.9780 0.9430 0.057 Uiso 1 1 calc R . .
C122 C 0.29377(16) 0.77901(15) 0.94116(11) 0.0361(5) Uani 1 1 d . . .
H12D H 0.2895 0.7611 0.9853 0.054 Uiso 1 1 calc R . .
H12E H 0.3621 0.8161 0.9287 0.054 Uiso 1 1 calc R . .
H12F H 0.2603 0.7201 0.9157 0.054 Uiso 1 1 calc R . .
C160 C -0.12136(15) 0.63452(15) 0.89377(10) 0.0304(4) Uani 1 1 d . . .
H160 H -0.1015 0.6090 0.8574 0.037 Uiso 1 1 calc R . .
C161 C -0.15091(16) 0.70673(16) 0.86880(11) 0.0385(5) Uani 1 1 d . . .
H16A H -0.1607 0.7405 0.9039 0.058 Uiso 1 1 calc R . .
H16B H -0.2114 0.6715 0.8450 0.058 Uiso 1 1 calc R . .
H16C H -0.0995 0.7542 0.8416 0.058 Uiso 1 1 calc R . .
C162 C -0.20784(17) 0.54835(18) 0.92550(12) 0.0454(6) Uani 1 1 d . . .
H16D H -0.1869 0.5051 0.9434 0.068 Uiso 1 1 calc R . .
H16E H -0.2590 0.5126 0.8946 0.068 Uiso 1 1 calc R . .
H16F H -0.2329 0.5722 0.9587 0.068 Uiso 1 1 calc R . .
C21 C -0.02299(13) 0.57240(13) 0.68102(9) 0.0260(4) Uani 1 1 d . . .
C22 C 0.01658(14) 0.52954(14) 0.64208(10) 0.0303(4) Uani 1 1 d . . .
C23 C -0.04388(14) 0.45959(14) 0.59972(10) 0.0305(4) Uani 1 1 d . . .
H23 H -0.0179 0.4302 0.5733 0.037 Uiso 1 1 calc R . .
C24 C -0.14123(14) 0.43134(14) 0.59487(10) 0.0303(5) Uani 1 1 d . . .
H24 H -0.1811 0.3847 0.5646 0.036 Uiso 1 1 calc R . .
C25 C -0.17982(14) 0.47175(13) 0.63454(10) 0.0295(4) Uani 1 1 d . . .
H25 H -0.2470 0.4513 0.6317 0.035 Uiso 1 1 calc R . .
C26 C -0.12294(13) 0.54164(13) 0.67853(9) 0.0258(4) Uani 1 1 d . . .
C220 C 0.12286(15) 0.55669(16) 0.64599(12) 0.0412(6) Uani 1 1 d . . .
H220 H 0.1577 0.6163 0.6724 0.049 Uiso 1 1 calc R . .
C221 C 0.17089(18) 0.5794(2) 0.58193(15) 0.0646(8) Uani 1 1 d . . .
H22A H 0.1381 0.5217 0.5553 0.097 Uiso 1 1 calc R . .
H22B H 0.2394 0.5982 0.5864 0.097 Uiso 1 1 calc R . .
H22C H 0.1661 0.6329 0.5629 0.097 Uiso 1 1 calc R . .
C222 C 0.13131(18) 0.47523(19) 0.67773(15) 0.0549(7) Uani 1 1 d . . .
H22D H 0.0959 0.4155 0.6532 0.082 Uiso 1 1 calc R . .
H22E H 0.1035 0.4645 0.7198 0.082 Uiso 1 1 calc R . .
H22F H 0.1999 0.4934 0.6805 0.082 Uiso 1 1 calc R . .
C260 C -0.16934(14) 0.58180(15) 0.72245(10) 0.0284(4) Uani 1 1 d . . .
H260 H -0.1207 0.6208 0.7553 0.034 Uiso 1 1 calc R . .
C261 C -0.25893(15) 0.49964(16) 0.75503(11) 0.0365(5) Uani 1 1 d . . .
H26A H -0.3080 0.4607 0.7237 0.055 Uiso 1 1 calc R . .
H26B H -0.2858 0.5276 0.7842 0.055 Uiso 1 1 calc R . .
H26C H -0.2401 0.4583 0.7780 0.055 Uiso 1 1 calc R . .
C262 C -0.19837(16) 0.64856(16) 0.68891(11) 0.0377(5) Uani 1 1 d . . .
H26D H -0.1409 0.7025 0.6695 0.057 Uiso 1 1 calc R . .
H26E H -0.2262 0.6741 0.7191 0.057 Uiso 1 1 calc R . .
H26F H -0.2466 0.6117 0.6566 0.057 Uiso 1 1 calc R . .
C1S C 0.011(2) 0.988(2) 1.2083(6) 0.107(10) Uani 0.33 1 d PDU A -1
H1S1 H -0.0102 0.9985 1.2489 0.161 Uiso 0.33 1 calc PR A -1
H1S2 H 0.0727 1.0458 1.1968 0.161 Uiso 0.33 1 calc PR A -1
H1S3 H 0.0211 0.9319 1.2110 0.161 Uiso 0.33 1 calc PR A -1
C2S C -0.0570(10) 0.9710(11) 1.1644(7) 0.096(3) Uani 0.33 1 d PDU A -1
H2S1 H -0.0694 1.0260 1.1607 0.115 Uiso 0.33 1 calc PR A -1
H2S2 H -0.1188 0.9105 1.1730 0.115 Uiso 0.33 1 calc PR A -1
C3S C -0.008(3) 0.9617(15) 1.1083(7) 0.138(6) Uani 0.33 1 d PDU A -1
H3S1 H 0.0621 1.0117 1.1070 0.165 Uiso 0.33 1 calc PR A -1
H3S2 H -0.0151 0.8963 1.1045 0.165 Uiso 0.33 1 calc PR A -1
C4S C -0.0574(17) 0.977(2) 1.0672(7) 0.153(7) Uani 0.33 1 d PDU A -1
H4S1 H -0.0309 1.0472 1.0607 0.183 Uiso 0.33 1 calc PR A -1
H4S2 H -0.1261 0.9471 1.0803 0.183 Uiso 0.33 1 calc PR A -1
C5S C -0.049(2) 0.9328(14) 1.0127(7) 0.163(8) Uani 0.33 1 d PDU A -1
H5S1 H 0.0022 0.9155 1.0162 0.196 Uiso 0.33 1 calc PR A -1
H5S2 H -0.1115 0.8744 1.0016 0.196 Uiso 0.33 1 calc PR A -1
C6S C -0.025(2) 1.008(3) 0.9710(8) 0.159(12) Uani 0.33 1 d PDU A -1
H6S1 H -0.0102 0.9899 0.9303 0.239 Uiso 0.33 1 calc PR A -1
H6S2 H 0.0325 1.0665 0.9864 0.239 Uiso 0.33 1 calc PR A -1
H6S3 H -0.0791 1.0198 0.9668 0.239 Uiso 0.33 1 calc PR A -1

loop_
_atom_site_aniso_label
_atom_site_aniso_U_11
_atom_site_aniso_U_22
_atom_site_aniso_U_33
_atom_site_aniso_U_23
_atom_site_aniso_U_13
_atom_site_aniso_U_12
Ga1 0.02026(12) 0.02049(12) 0.02711(14) -0.00005(11) -0.00147(11) 0.00999(8)
O1 0.0227(6) 0.0258(6) 0.0353(8) -0.0028(6) -0.0024(6) 0.0129(5)
Li1 0.0281(15) 0.0299(15) 0.050(2) -0.0018(17) -0.0002(18) 0.0142(13)
N1 0.0258(8) 0.0251(8) 0.0222(9) 0.0024(6) -0.0007(6) 0.0139(7)
N2 0.0224(8) 0.0228(8) 0.0268(9) -0.0027(7) -0.0020(7) 0.0098(6)
C1 0.0485(12) 0.0258(10) 0.0332(13) -0.0011(9) -0.0057(9) 0.0193(10)
C2 0.0279(9) 0.0234(8) 0.0305(13) -0.0016(9) -0.0040(9) 0.0126(7)
C3 0.0301(10) 0.0206(10) 0.0304(13) 0.0037(8) -0.0012(9) 0.0091(8)
C4 0.0234(10) 0.0291(11) 0.0297(12) 0.0026(9) 0.0010(8) 0.0117(9)
C5 0.0406(12) 0.0311(11) 0.0265(12) 0.0000(9) -0.0023(10) 0.0120(9)
C6 0.0279(10) 0.0253(10) 0.0439(12) 0.0036(9) -0.0010(9) 0.0131(9)
C11 0.0330(11) 0.0247(10) 0.0236(11) 0.0020(8) -0.0002(8) 0.0185(9)
C12 0.0310(11) 0.0259(10) 0.0287(12) 0.0017(8) -0.0003(9) 0.0145(8)
C13 0.0380(12) 0.0325(11) 0.0291(12) -0.0010(9) -0.0061(9) 0.0174(9)
C14 0.0424(12) 0.0394(12) 0.0244(11) 0.0017(9) 0.0012(9) 0.0206(10)
C15 0.0334(11) 0.0380(12) 0.0288(12) 0.0035(9) 0.0024(9) 0.0201(10)
C16 0.0313(11) 0.0284(10) 0.0261(12) 0.0020(8) 0.0002(8) 0.0178(9)
C120 0.0314(11) 0.0338(11) 0.0251(11) 0.0021(9) -0.0022(9) 0.0147(9)
C121 0.0406(12) 0.0308(11) 0.0379(13) -0.0024(9) -0.0018(10) 0.0146(10)
C122 0.0342(11) 0.0371(12) 0.0352(13) -0.0061(9) -0.0024(9) 0.0165(10)
C160 0.0309(11) 0.0370(11) 0.0267(11) 0.0039(9) 0.0010(9) 0.0195(9)
C161 0.0396(11) 0.0475(13) 0.0399(13) -0.0051(10) -0.0080(10) 0.0304(11)
C162 0.0349(12) 0.0515(14) 0.0361(14) 0.0046(11) -0.0019(10) 0.0113(11)
C21 0.0270(9) 0.0240(9) 0.0242(10) 0.0014(8) -0.0009(8) 0.0106(8)
C22 0.0272(10) 0.0284(10) 0.0326(12) -0.0003(9) 0.0004(9) 0.0119(8)
C23 0.0337(11) 0.0263(10) 0.0291(12) -0.0018(8) 0.0009(9) 0.0132(9)
C24 0.0339(11) 0.0253(9) 0.0249(11) 0.0005(8) -0.0059(9) 0.0097(8)
C25 0.0259(10) 0.0280(10) 0.0290(11) 0.0034(9) -0.0052(8) 0.0093(8)
C26 0.0258(10) 0.0243(9) 0.0259(11) 0.0047(8) -0.0005(8) 0.0116(8)
C220 0.0298(11) 0.0395(12) 0.0510(15) -0.0194(11) -0.0022(10) 0.0149(9)
C221 0.0353(13) 0.0659(17) 0.073(2) -0.0269(15) 0.0139(13) 0.0104(13)
C222 0.0431(13) 0.0529(14) 0.081(2) -0.0279(14) -0.0246(13) 0.0331(12)
C260 0.0248(10) 0.0308(11) 0.0291(11) -0.0022(9) -0.0045(9) 0.0135(9)
C261 0.0324(11) 0.0402(12) 0.0320(12) -0.0001(10) 0.0034(9) 0.0145(9)
C262 0.0420(12) 0.0431(12) 0.0359(13) 0.0015(10) -0.0011(10) 0.0271(10)
C1S 0.087(16) 0.094(19) 0.083(6) 0.039(12) -0.013(12) 0.002(11)
C2S 0.123(9) 0.079(9) 0.096(8) -0.018(8) -0.037(7) 0.057(8)
C3S 0.246(16) 0.108(12) 0.097(8) -0.048(9) -0.036(11) 0.116(14)
C4S 0.181(16) 0.236(19) 0.107(9) -0.018(11) -0.006(11) 0.154(18)
C5S 0.33(3) 0.142(11) 0.103(9) -0.031(10) -0.068(14) 0.179(16)
C6S 0.15(2) 0.23(2) 0.128(11) 0.06(2) -0.038(16) 0.114(13)

loop_
_atom_type_symbol
_atom_type_description
_atom_type_scat_dispersion_real
_atom_type_scat_dispersion_imag
_atom_type_scat_source
C C 0.0181 0.0091 'International Tables Vol C Tables 4.2.6.8 and 6.1.1.4'
H H 0.0000 0.0000 'International Tables Vol C Tables 4.2.6.8 and 6.1.1.4'
Li Li 0.0008 0.0003 'International Tables Vol C Tables 4.2.6.8 and 6.1.1.4'
N N 0.0311 0.0180 'International Tables Vol C Tables 4.2.6.8 and 6.1.1.4'
O O 0.0492 0.0322 'International Tables Vol C Tables 4.2.6.8 and 6.1.1.4'
Ga Ga -1.2846 0.7763 'International Tables Vol C Tables 4.2.6.8 and 6.1.1.4'

loop_
_geom_angle_atom_site_label_1
_geom_angle_atom_site_label_2
_geom_angle_atom_site_label_3
_geom_angle
_geom_angle_site_symmetry_1
_geom_angle_site_symmetry_3
O1 Ga1 C6 119.41(7) . .
O1 Ga1 N2 109.02(7) . .
C6 Ga1 N2 110.49(8) . .
O1 Ga1 N1 109.50(6) . .
C6 Ga1 N1 112.79(8) . .
N2 Ga1 N1 92.24(6) . .
O1 Ga1 Li1 27.73(6) . 2_665
C6 Ga1 Li1 92.98(8) . 2_665
N2 Ga1 Li1 115.59(9) . 2_665
N1 Ga1 Li1 132.90(8) . 2_665
Li1 O1 Ga1 135.32(12) . .
Li1 O1 Li1 99.52(19) . 2_665
Ga1 O1 Li1 124.92(12) . 2_665
O1 Li1 O1 140.47(19) . 3_565
O1 Li1 Li1 40.64(12) . 2_665
O1 Li1 Li1 99.84(12) 3_565 2_665
O1 Li1 Li1 100.64(12) . 3_565
O1 Li1 Li1 39.84(12) 3_565 3_565
Li1 Li1 Li1 60.0 2_665 3_565
O1 Li1 Ga1 167.34(16) . 3_565
O1 Li1 Ga1 27.36(6) 3_565 3_565
Li1 Li1 Ga1 127.05(13) 2_665 3_565
Li1 Li1 Ga1 67.13(13) 3_565 3_565
C2 N1 C11 119.31(16) . .
C2 N1 Ga1 118.77(13) . .
C11 N1 Ga1 121.56(12) . .
C4 N2 C21 118.28(16) . .
C4 N2 Ga1 118.49(13) . .
C21 N2 Ga1 123.03(12) . .
N1 C2 C3 124.27(17) . .
N1 C2 C1 119.68(19) . .
C3 C2 C1 116.00(17) . .
C4 C3 C2 127.46(18) . .
N2 C4 C3 123.15(19) . .
N2 C4 C5 119.63(18) . .
C3 C4 C5 117.21(18) . .
C12 C11 C16 120.59(19) . .
C12 C11 N1 120.87(18) . .
C16 C11 N1 118.54(18) . .
C13 C12 C11 118.58(19) . .
C13 C12 C120 118.59(18) . .
C11 C12 C120 122.83(19) . .
C14 C13 C12 121.4(2) . .
C15 C14 C13 119.6(2) . .
C14 C15 C16 121.6(2) . .
C15 C16 C11 118.10(18) . .
C15 C16 C160 119.92(18) . .
C11 C16 C160 121.87(18) . .
C12 C120 C122 110.80(17) . .
C12 C120 C121 111.95(18) . .
C122 C120 C121 109.59(17) . .
C16 C160 C162 112.87(18) . .
C16 C160 C161 109.58(17) . .
C162 C160 C161 110.45(18) . .
C22 C21 C26 120.54(17) . .
C22 C21 N2 120.80(16) . .
C26 C21 N2 118.65(16) . .
C23 C22 C21 118.56(18) . .
C23 C22 C220 119.35(18) . .
C21 C22 C220 122.08(17) . .
C24 C23 C22 121.68(19) . .
C25 C24 C23 119.22(18) . .
C24 C25 C26 121.73(18) . .
C25 C26 C21 118.18(18) . .
C25 C26 C260 119.77(17) . .
C21 C26 C260 122.05(17) . .
C22 C220 C221 111.8(2) . .
C22 C220 C222 109.86(19) . .
C221 C220 C222 110.8(2) . .
C26 C260 C262 112.27(18) . .
C26 C260 C261 111.25(17) . .
C262 C260 C261 109.25(17) . .
C1S C2S C3S 99.8(18) . .
C4S C3S C2S 97(2) . .
C3S C4S C5S 105.1(18) . .
C6S C5S C4S 99.6(18) . .

loop_
_geom_bond_atom_site_label_1
_geom_bond_atom_site_label_2
_geom_bond_distance
_geom_bond_site_symmetry_2
Ga1 O1 1.7835(11) .
Ga1 C6 1.973(2) .
Ga1 N2 1.9980(16) .
Ga1 N1 2.0176(16) .
Ga1 Li1 3.183(3) 2_665
O1 Li1 1.776(3) .
O1 Li1 1.806(3) 2_665
Li1 O1 1.806(3) 3_565
Li1 Li1 2.734(5) 2_665
Li1 Li1 2.734(5) 3_565
Li1 Ga1 3.183(3) 3_565
N1 C2 1.329(2) .
N1 C11 1.444(3) .
N2 C4 1.334(3) .
N2 C21 1.436(3) .
C1 C2 1.517(3) .
C2 C3 1.398(3) .
C3 C4 1.397(3) .
C4 C5 1.514(3) .
C11 C12 1.406(3) .
C11 C16 1.418(3) .
C12 C13 1.389(3) .
C12 C120 1.521(3) .
C13 C14 1.387(3) .
C14 C15 1.375(3) .
C15 C16 1.394(3) .
C16 C160 1.520(3) .
C120 C122 1.522(3) .
C120 C121 1.549(3) .
C160 C162 1.532(3) .
C160 C161 1.538(3) .
C21 C22 1.409(3) .
C21 C26 1.411(3) .
C22 C23 1.384(3) .
C22 C220 1.523(3) .
C23 C24 1.383(3) .
C24 C25 1.381(3) .
C25 C26 1.391(3) .
C26 C260 1.519(3) .
C220 C221 1.523(4) .
C220 C222 1.527(4) .
C260 C262 1.532(3) .
C260 C261 1.537(3) .
C1S C2S 1.359(19) .
C2S C3S 1.48(2) .
C3S C4S 1.28(2) .
C4S C5S 1.398(19) .
C5S C6S 1.38(2) .
